data_1564002
loop_
_publ_author_name
'Harringer, Sophia'
'Matzinger, Manuel'
'Gajic, Natalie'
'Hejl, Michaela'
'Jakupec, Michael A.'
'Kandioller, Wolfgang'
'Keppler, Bernhard K.'

_publ_section_title
;
 First insights into the novel class of organometallic compounds bearing a
 bidentate selenopyridone coordination motif: Synthesis, characterization,
 stability and biological investigations
;
_journal_name_full 'Inorganica Chimica Acta'
_journal_page_first 119919
_journal_paper_doi 10.1016/j.ica.2020.119919
_journal_volume 513
_journal_year 2020
_chemical_formula_moiety 'C46 H54 Ir2 N2 O2 Se2, 2(Cl), C H2 Cl2'
_chemical_formula_sum 'C47 H56 Cl4 Ir2 N2 O2 Se2'
_chemical_formula_weight 1365.06
_chemical_name_systematic
;
Chlorido[1,2-dimethyl-3-oxo-\kO-pyridine-4(1H)-selonato-
\kSe](\h5-1,2,3,4,5-pentamethylcyclopentadienyl)iridium(III) 
;
_space_group_crystal_system monoclinic
_space_group_IT_number 13
_space_group_name_Hall '-P 2yc'
_space_group_name_H-M_alt 'P 1 2/c 1'
_atom_sites_solution_hydrogens geom
_atom_sites_solution_primary heavy
_cell_angle_alpha 90
_cell_angle_beta 101.6192(14)
_cell_angle_gamma 90
_cell_formula_units_Z 4
_cell_length_a 14.9231(4)
_cell_length_b 16.3404(4)
_cell_length_c 23.6648(8)
_cell_measurement_reflns_used 9556
_cell_measurement_temperature 90.0
_cell_measurement_theta_max 30.003
_cell_measurement_theta_min 2.643
_cell_volume 5652.4(3)
_computing_cell_refinement 'SAINT V8.38A (2016)'
_computing_data_collection APEX3
_computing_data_reduction 'SAINT V8.38A (2016)'
_computing_molecular_graphics 'Olex2 (Dolomanov et al., 2009)'
_computing_publication_material 'Olex2 (Dolomanov et al., 2009)'
_computing_structure_refinement 'XL (Sheldrick, 2008)'
_computing_structure_solution 'ShelXS (Sheldrick, 2008)'
_diffrn_ambient_temperature 90.0
_diffrn_measured_fraction_theta_full 0.998
_diffrn_measured_fraction_theta_max 0.997
_diffrn_measurement_device_type 'Bruker D8 Venture'
_diffrn_measurement_method '\f and \w scans'
_diffrn_radiation_probe x-ray
_diffrn_radiation_type MoK\a
_diffrn_radiation_wavelength 0.71073
_diffrn_reflns_av_R_equivalents 0.0463
_diffrn_reflns_av_unetI/netI 0.0270
_diffrn_reflns_Laue_measured_fraction_full 0.998
_diffrn_reflns_Laue_measured_fraction_max 0.997
_diffrn_reflns_limit_h_max 21
_diffrn_reflns_limit_h_min -21
_diffrn_reflns_limit_k_max 23
_diffrn_reflns_limit_k_min -23
_diffrn_reflns_limit_l_max 33
_diffrn_reflns_limit_l_min -33
_diffrn_reflns_number 127235
_diffrn_reflns_point_group_measured_fraction_full 0.998
_diffrn_reflns_point_group_measured_fraction_max 0.997
_diffrn_reflns_theta_full 25.242
_diffrn_reflns_theta_max 30.067
_diffrn_reflns_theta_min 2.154
_diffrn_source 'Sealed xray tube'
_diffrn_source_type 'Incoatec IuS'
_diffrn_standards_number 0
_exptl_absorpt_coefficient_mu 6.214
_exptl_absorpt_correction_T_max 0.6477
_exptl_absorpt_correction_T_min 0.4776
_exptl_absorpt_correction_type multi-scan
_exptl_absorpt_process_details
;
SADABS-2016/2 (Bruker,2016/2) was used for absorption correction. 
wR2(int) was 0.0746 before and 0.0518 after correction. 
The Ratio of minimum to maximum transmission is 0.7374. 
The \l/2 correction factor is Not present.
;
_exptl_crystal_colour 'clear red'
_exptl_crystal_colour_lustre clear
_exptl_crystal_colour_primary red
_exptl_crystal_density_diffrn 1.604
_exptl_crystal_description block
_exptl_crystal_F_000 2632
_exptl_crystal_size_max 0.2
_exptl_crystal_size_mid 0.05
_exptl_crystal_size_min 0.05
_refine_diff_density_max 1.844
_refine_diff_density_min -1.549
_refine_diff_density_rms 0.121
_refine_ls_extinction_coef .
_refine_ls_extinction_method none
_refine_ls_goodness_of_fit_ref 1.038
_refine_ls_hydrogen_treatment constr
_refine_ls_matrix_type full
_refine_ls_number_parameters 544
_refine_ls_number_reflns 16543
_refine_ls_number_restraints 0
_refine_ls_restrained_S_all 1.038
_refine_ls_R_factor_all 0.0359
_refine_ls_R_factor_gt 0.0282
_refine_ls_shift/su_max 0.005
_refine_ls_shift/su_mean 0.000
_refine_ls_structure_factor_coef Fsqd
_refine_ls_weighting_details 'w=1/[\s^2^(Fo^2^)+(0.0138P)^2^+15.9234P] where P=(Fo^2^+2Fc^2^)/3'
_refine_ls_weighting_scheme calc
_refine_ls_wR_factor_gt 0.0543
_refine_ls_wR_factor_ref 0.0569
_reflns_Friedel_coverage 0.000
_reflns_Friedel_fraction_full .
_reflns_Friedel_fraction_max .
_reflns_number_gt 14414
_reflns_number_total 16543
_reflns_threshold_expression 'I > 2\s(I)'
_cod_data_source_file ICA-2020-513-119919__5_.cif
_cod_data_source_block soharap06_p2c
_cod_depositor_comments
;

2022-06-21
Z value and formula fixed to values more according to usual
chemical conventions.                 miguel
;
_cod_original_formula_weight 682.53
_cod_original_formula_moiety '0.5(C46 H54 Ir2 N2 O2 Se2), Cl, 0.5(C H2 Cl2)'
_cod_original_formula_units_Z 8
_cod_original_sg_symbol_H-M 'P 2/c'
_cod_original_formula_sum 'C23.50 H28 Cl2 Ir N O Se'
_cod_database_code 1564002
_shelx_space_group_comment
;
The symmetry employed for this shelxl refinement is uniquely defined
by the following loop, which should always be used as a source of
symmetry information in preference to the above space-group names.
They are only intended as comments.
;
_shelx_estimated_absorpt_t_max 0.746
_shelx_estimated_absorpt_t_min 0.370

loop_
_space_group_symop_operation_xyz
'x, y, z'
'-x, y, -z+1/2'
'-x, -y, -z'
'x, -y, z-1/2'

loop_
_atom_site_label
_atom_site_type_symbol
_atom_site_fract_x
_atom_site_fract_y
_atom_site_fract_z
_atom_site_U_iso_or_equiv
_atom_site_adp_type
_atom_site_occupancy
_atom_site_site_symmetry_order
_atom_site_calc_flag
_atom_site_refinement_flags_posn
_atom_site_refinement_flags_adp
_atom_site_refinement_flags_occupancy
_atom_site_disorder_assembly
_atom_site_disorder_group
Ir1B Ir 0.77059(2) 0.65700(2) 0.58959(2) 0.01832(3) Uani 1 1 d . . . . .
Ir1A Ir 0.95971(2) 0.75293(2) 0.52990(2) 0.01789(3) Uani 1 1 d . . . . .
Se1B Se 0.85201(2) 0.63382(2) 0.50933(2) 0.01814(6) Uani 1 1 d . . . . .
Se1A Se 0.88927(2) 0.76790(2) 0.61540(2) 0.02005(6) Uani 1 1 d . . . . .
Cl1 Cl 0.51196(5) 0.01737(5) 0.63846(4) 0.02842(16) Uani 1 1 d . . . . .
Cl2 Cl 0.90631(6) 0.53189(6) 0.34177(4) 0.03453(19) Uani 1 1 d . . . . .
Cl6 Cl 0.64843(8) 0.48935(7) 0.41105(5) 0.0492(3) Uani 1 1 d . . . . .
Cl5 Cl 0.62172(8) 0.40547(7) 0.30153(5) 0.0509(3) Uani 1 1 d . . . . .
O1A O 0.85588(14) 0.83497(13) 0.49280(9) 0.0200(4) Uani 1 1 d . . . . .
C9B C 0.7338(2) 0.6512(2) 0.67416(14) 0.0255(7) Uani 1 1 d . . . . .
C7A C 1.07674(19) 0.68143(19) 0.51959(14) 0.0213(6) Uani 1 1 d . . . . .
C2B C 0.6859(2) 0.72029(18) 0.47302(13) 0.0187(6) Uani 1 1 d . . . . .
C1A C 0.7439(2) 0.93299(19) 0.49889(14) 0.0212(6) Uani 1 1 d . . . . .
O1B O 0.68535(14) 0.72864(13) 0.52811(9) 0.0205(4) Uani 1 1 d . . . . .
C4B C 0.7560(2) 0.67680(19) 0.39398(13) 0.0219(6) Uani 1 1 d . . . . .
H4B H 0.804721 0.651097 0.380392 0.026 Uiso 1 1 calc R . . . .
C9A C 1.0908(2) 0.8147(2) 0.55601(16) 0.0256(7) Uani 1 1 d . . . . .
C3B C 0.7567(2) 0.68080(19) 0.45240(13) 0.0200(6) Uani 1 1 d . . . . .
N1B N 0.61308(18) 0.74628(17) 0.37520(11) 0.0233(5) Uani 1 1 d . . . . .
C10A C 1.0642(2) 0.8188(2) 0.49428(15) 0.0252(7) Uani 1 1 d . . . . .
C1B C 0.6119(2) 0.75227(19) 0.43245(13) 0.0210(6) Uani 1 1 d . . . . .
C6A C 1.0533(2) 0.73700(19) 0.47102(14) 0.0214(6) Uani 1 1 d . . . . .
C5A C 0.7033(2) 0.9605(2) 0.58913(15) 0.0289(7) Uani 1 1 d . . . . .
H5A H 0.667423 0.990896 0.610680 0.035 Uiso 1 1 calc R . . . .
C7B C 0.6827(2) 0.5554(2) 0.60110(14) 0.0276(7) Uani 1 1 d . . . . .
C3A C 0.8167(2) 0.86004(19) 0.58449(14) 0.0222(6) Uani 1 1 d . . . . .
C12A C 1.0808(2) 0.5900(2) 0.51607(15) 0.0260(7) Uani 1 1 d . . . . .
H12A H 1.062983 0.565931 0.550126 0.039 Uiso 1 1 calc GR . . . .
H12B H 1.143228 0.572986 0.514572 0.039 Uiso 1 1 calc GR . . . .
H12C H 1.038713 0.571164 0.481200 0.039 Uiso 1 1 calc GR . . . .
C5B C 0.6836(2) 0.7107(2) 0.35574(14) 0.0249(6) Uani 1 1 d . . . . .
H5B H 0.682906 0.709151 0.315520 0.030 Uiso 1 1 calc R . . . .
C10B C 0.8078(2) 0.5953(2) 0.67121(13) 0.0239(6) Uani 1 1 d . . . . .
C12B C 0.6199(3) 0.5061(3) 0.55631(17) 0.0411(9) Uani 1 1 d . . . . .
H12D H 0.576701 0.542736 0.531770 0.062 Uiso 1 1 calc GR . . . .
H12E H 0.586006 0.466851 0.575314 0.062 Uiso 1 1 calc GR . . . .
H12F H 0.655911 0.476470 0.532572 0.062 Uiso 1 1 calc GR . . . .
N1A N 0.69309(18) 0.97299(17) 0.53173(12) 0.0247(6) Uani 1 1 d . . . . .
C11B C 0.8300(3) 0.4652(2) 0.61189(18) 0.0369(8) Uani 1 1 d . . . . .
H11A H 0.806037 0.449635 0.571700 0.055 Uiso 1 1 calc GR . . . .
H11B H 0.824462 0.418820 0.637213 0.055 Uiso 1 1 calc GR . . . .
H11C H 0.894548 0.480635 0.616497 0.055 Uiso 1 1 calc GR . . . .
C6B C 0.7765(2) 0.5365(2) 0.62762(15) 0.0269(7) Uani 1 1 d . . . . .
C8B C 0.6571(2) 0.6263(2) 0.63104(14) 0.0270(7) Uani 1 1 d . . . . .
C15A C 1.0469(2) 0.8956(2) 0.45908(17) 0.0333(8) Uani 1 1 d . . . . .
H15A H 0.986779 0.892152 0.433219 0.050 Uiso 1 1 calc GR . . . .
H15B H 1.094331 0.901961 0.436204 0.050 Uiso 1 1 calc GR . . . .
H15C H 1.048129 0.942732 0.484798 0.050 Uiso 1 1 calc GR . . . .
C14A C 1.1130(2) 0.8841(2) 0.59766(18) 0.0354(8) Uani 1 1 d . . . . .
H14A H 1.084576 0.934402 0.579844 0.053 Uiso 1 1 calc GR . . . .
H14B H 1.179450 0.891373 0.607901 0.053 Uiso 1 1 calc GR . . . .
H14C H 1.089389 0.872072 0.632532 0.053 Uiso 1 1 calc GR . . . .
C11A C 1.0286(2) 0.7158(2) 0.40844(15) 0.0309(7) Uani 1 1 d . . . . .
H11D H 1.001768 0.660855 0.403978 0.046 Uiso 1 1 calc GR . . . .
H11E H 1.083678 0.717031 0.391826 0.046 Uiso 1 1 calc GR . . . .
H11F H 0.984150 0.755574 0.388429 0.046 Uiso 1 1 calc GR . . . .
C4A C 0.7654(2) 0.9039(2) 0.61636(15) 0.0274(7) Uani 1 1 d . . . . .
H4A H 0.772832 0.895104 0.656724 0.033 Uiso 1 1 calc R . . . .
C18A C 0.6536(2) 1.1171(2) 0.49792(16) 0.0258(7) Uani 1 1 d . . . . .
C19A C 0.6329(2) 1.1542(2) 0.44423(16) 0.0303(7) Uani 1 1 d . . . . .
H19A H 0.602864 1.123888 0.411610 0.036 Uiso 1 1 calc R . . . .
C23A C 0.6983(2) 1.1617(2) 0.54549(17) 0.0315(7) Uani 1 1 d . . . . .
H23A H 0.713403 1.136348 0.582303 0.038 Uiso 1 1 calc R . . . .
C17A C 0.7289(2) 0.9492(2) 0.43535(14) 0.0269(7) Uani 1 1 d . . . . .
H17A H 0.666914 0.932256 0.416927 0.040 Uiso 1 1 calc GR . . . .
H17B H 0.773588 0.918111 0.418808 0.040 Uiso 1 1 calc GR . . . .
H17C H 0.736469 1.007764 0.428765 0.040 Uiso 1 1 calc GR . . . .
C17B C 0.5329(2) 0.7921(2) 0.45168(14) 0.0260(7) Uani 1 1 d . . . . .
H17D H 0.478181 0.757971 0.440369 0.039 Uiso 1 1 calc GR . . . .
H17E H 0.521667 0.846052 0.433537 0.039 Uiso 1 1 calc GR . . . .
H17F H 0.546933 0.798384 0.493721 0.039 Uiso 1 1 calc GR . . . .
C2A C 0.80853(19) 0.87435(18) 0.52507(13) 0.0192(6) Uani 1 1 d . . . . .
C16B C 0.5348(2) 0.7763(2) 0.33157(14) 0.0268(7) Uani 1 1 d . . . . .
H16A H 0.555186 0.785499 0.294780 0.032 Uiso 1 1 calc R . . . .
H16B H 0.514355 0.829494 0.344453 0.032 Uiso 1 1 calc R . . . .
C16A C 0.6198(2) 1.0314(2) 0.50493(15) 0.0252(7) Uani 1 1 d . . . . .
H16C H 0.572783 1.033555 0.529056 0.030 Uiso 1 1 calc R . . . .
H16D H 0.590022 1.010231 0.466528 0.030 Uiso 1 1 calc R . . . .
C13B C 0.5659(2) 0.6675(3) 0.61652(17) 0.0371(9) Uani 1 1 d . . . . .
H13A H 0.571674 0.724102 0.630496 0.056 Uiso 1 1 calc GR . . . .
H13B H 0.522225 0.638121 0.634961 0.056 Uiso 1 1 calc GR . . . .
H13C H 0.544025 0.667318 0.574600 0.056 Uiso 1 1 calc GR . . . .
C14B C 0.7367(3) 0.7216(2) 0.71451(16) 0.0341(8) Uani 1 1 d . . . . .
H14D H 0.797459 0.746850 0.721021 0.051 Uiso 1 1 calc GR . . . .
H14E H 0.724157 0.702113 0.751320 0.051 Uiso 1 1 calc GR . . . .
H14F H 0.690435 0.761985 0.697740 0.051 Uiso 1 1 calc GR . . . .
C20A C 0.6561(3) 1.2362(2) 0.4380(2) 0.0382(9) Uani 1 1 d . . . . .
H20A H 0.642139 1.261569 0.401094 0.046 Uiso 1 1 calc R . . . .
C21A C 0.6993(2) 1.2801(2) 0.4853(2) 0.0401(10) Uani 1 1 d . . . . .
H21A H 0.714510 1.335923 0.481061 0.048 Uiso 1 1 calc R . . . .
C22A C 0.7208(2) 1.2435(2) 0.5391(2) 0.0399(9) Uani 1 1 d . . . . .
H22A H 0.750771 1.274028 0.571566 0.048 Uiso 1 1 calc R . . . .
C13A C 1.1317(2) 0.6961(2) 0.63093(16) 0.0308(7) Uani 1 1 d . . . . .
H13D H 1.110203 0.731749 0.658735 0.046 Uiso 1 1 calc GR . . . .
H13E H 1.198741 0.694800 0.639461 0.046 Uiso 1 1 calc GR . . . .
H13F H 1.108003 0.640636 0.633693 0.046 Uiso 1 1 calc GR . . . .
C8A C 1.09857(19) 0.7282(2) 0.57149(15) 0.0230(6) Uani 1 1 d . . . . .
C15B C 0.8986(2) 0.5957(2) 0.71190(15) 0.0313(7) Uani 1 1 d . . . . .
H15D H 0.944274 0.569075 0.693551 0.047 Uiso 1 1 calc GR . . . .
H15E H 0.893843 0.565956 0.747130 0.047 Uiso 1 1 calc GR . . . .
H15F H 0.917292 0.652288 0.721651 0.047 Uiso 1 1 calc GR . . . .
C41S C 0.6829(3) 0.4825(2) 0.34400(18) 0.0384(9) Uani 1 1 d . . . . .
H41A H 0.672062 0.535547 0.323569 0.046 Uiso 1 1 calc R . . . .
H41B H 0.749145 0.470355 0.350526 0.046 Uiso 1 1 calc R . . . .
C18B C 0.4544(2) 0.7173(2) 0.32104(14) 0.0300(7) Uani 1 1 d . . . . .
C23B C 0.4663(3) 0.6337(3) 0.31598(18) 0.0431(9) Uani 1 1 d . . . . .
H23B H 0.526545 0.611860 0.323383 0.052 Uiso 1 1 calc R . . . .
C19B C 0.3661(3) 0.7485(3) 0.31215(17) 0.0402(9) Uani 1 1 d . . . . .
H19B H 0.356148 0.805398 0.316409 0.048 Uiso 1 1 calc R . . . .
C22B C 0.3927(4) 0.5814(3) 0.30041(19) 0.0530(12) Uani 1 1 d . . . . .
H22B H 0.402443 0.524382 0.296796 0.064 Uiso 1 1 calc R . . . .
C20B C 0.2917(3) 0.6947(3) 0.29677(18) 0.0500(12) Uani 1 1 d . . . . .
H20B H 0.230988 0.715440 0.290802 0.060 Uiso 1 1 calc R . . . .
C21B C 0.3060(4) 0.6121(3) 0.29025(18) 0.0524(12) Uani 1 1 d . . . . .
H21B H 0.255258 0.576553 0.278660 0.063 Uiso 1 1 calc R . . . .

loop_
_atom_site_aniso_label
_atom_site_aniso_U_11
_atom_site_aniso_U_22
_atom_site_aniso_U_33
_atom_site_aniso_U_23
_atom_site_aniso_U_13
_atom_site_aniso_U_12
Ir1B 0.01285(5) 0.02546(6) 0.01728(5) 0.00314(4) 0.00452(4) 0.00096(4)
Ir1A 0.01250(5) 0.01918(5) 0.02285(6) 0.00179(4) 0.00564(4) 0.00183(4)
Se1B 0.01380(12) 0.02007(14) 0.02166(14) 0.00179(11) 0.00625(11) 0.00160(10)
Se1A 0.01608(13) 0.02379(15) 0.02041(14) 0.00171(11) 0.00396(11) 0.00167(11)
Cl1 0.0249(4) 0.0339(4) 0.0275(4) 0.0046(3) 0.0079(3) 0.0075(3)
Cl2 0.0282(4) 0.0349(5) 0.0421(5) -0.0099(4) 0.0110(4) 0.0035(3)
Cl6 0.0654(7) 0.0446(6) 0.0375(5) 0.0025(4) 0.0103(5) -0.0128(5)
Cl5 0.0591(7) 0.0486(6) 0.0500(6) -0.0140(5) 0.0228(5) -0.0136(5)
O1A 0.0171(9) 0.0211(10) 0.0231(10) 0.0023(8) 0.0068(8) 0.0048(8)
C9B 0.0216(14) 0.0357(18) 0.0208(15) 0.0073(13) 0.0079(12) -0.0048(13)
C7A 0.0138(12) 0.0223(15) 0.0299(16) 0.0032(12) 0.0094(12) 0.0036(11)
C2B 0.0175(13) 0.0212(14) 0.0178(13) -0.0003(11) 0.0043(11) -0.0005(11)
C1A 0.0179(13) 0.0221(15) 0.0246(15) 0.0024(12) 0.0064(12) 0.0016(11)
O1B 0.0176(10) 0.0282(11) 0.0160(10) 0.0020(8) 0.0042(8) 0.0065(8)
C4B 0.0231(14) 0.0238(15) 0.0201(14) 0.0010(12) 0.0079(12) 0.0019(12)
C9A 0.0137(13) 0.0230(15) 0.0405(19) 0.0003(13) 0.0065(13) -0.0012(11)
C3B 0.0174(13) 0.0209(14) 0.0222(15) 0.0000(11) 0.0054(11) 0.0006(11)
N1B 0.0236(13) 0.0292(14) 0.0165(12) 0.0004(10) 0.0024(10) 0.0076(11)
C10A 0.0158(13) 0.0259(16) 0.0374(18) 0.0077(13) 0.0134(13) 0.0017(11)
C1B 0.0203(14) 0.0244(15) 0.0191(14) 0.0002(12) 0.0061(11) 0.0023(12)
C6A 0.0152(13) 0.0209(15) 0.0304(16) 0.0043(12) 0.0102(12) 0.0017(11)
C5A 0.0280(16) 0.0279(17) 0.0333(18) -0.0017(14) 0.0124(14) 0.0069(13)
C7B 0.0240(15) 0.0370(19) 0.0231(16) 0.0019(13) 0.0076(13) -0.0110(13)
C3A 0.0195(14) 0.0204(14) 0.0277(16) 0.0035(12) 0.0073(12) 0.0035(11)
C12A 0.0205(14) 0.0230(16) 0.0364(18) 0.0003(13) 0.0102(13) 0.0045(12)
C5B 0.0285(16) 0.0292(17) 0.0178(14) -0.0008(12) 0.0068(12) 0.0017(13)
C10B 0.0203(14) 0.0328(17) 0.0191(14) 0.0080(12) 0.0052(12) -0.0015(12)
C12B 0.037(2) 0.054(3) 0.034(2) -0.0039(18) 0.0105(16) -0.0195(18)
N1A 0.0196(12) 0.0238(13) 0.0324(15) 0.0019(11) 0.0089(11) 0.0041(10)
C11B 0.042(2) 0.0279(18) 0.047(2) 0.0020(16) 0.0238(18) -0.0006(15)
C6B 0.0306(17) 0.0257(16) 0.0280(17) 0.0064(13) 0.0143(14) -0.0009(13)
C8B 0.0187(14) 0.0409(19) 0.0240(16) 0.0086(14) 0.0103(12) 0.0007(13)
C15A 0.0295(17) 0.0317(19) 0.043(2) 0.0095(16) 0.0172(16) 0.0036(14)
C14A 0.0289(17) 0.0309(19) 0.046(2) -0.0075(16) 0.0061(16) -0.0051(14)
C11A 0.0261(16) 0.041(2) 0.0276(17) 0.0027(15) 0.0109(14) 0.0029(14)
C4A 0.0262(16) 0.0315(18) 0.0265(16) 0.0023(13) 0.0105(13) 0.0059(13)
C18A 0.0143(13) 0.0248(16) 0.0403(19) 0.0017(14) 0.0100(13) 0.0068(11)
C19A 0.0251(16) 0.0290(17) 0.0386(19) 0.0063(15) 0.0106(14) 0.0045(13)
C23A 0.0210(15) 0.0316(18) 0.043(2) -0.0019(15) 0.0085(14) 0.0026(13)
C17A 0.0223(15) 0.0294(17) 0.0296(17) 0.0061(13) 0.0070(13) 0.0076(13)
C17B 0.0211(14) 0.0359(18) 0.0210(15) 0.0012(13) 0.0038(12) 0.0092(13)
C2A 0.0153(12) 0.0177(13) 0.0253(15) 0.0012(11) 0.0058(11) 0.0030(10)
C16B 0.0304(17) 0.0302(17) 0.0181(15) 0.0020(12) 0.0010(13) 0.0079(13)
C16A 0.0160(13) 0.0237(15) 0.0371(18) 0.0025(13) 0.0081(13) 0.0051(11)
C13B 0.0180(15) 0.057(3) 0.038(2) 0.0118(18) 0.0088(14) 0.0048(15)
C14B 0.0343(19) 0.042(2) 0.0280(18) 0.0011(15) 0.0114(15) 0.0005(16)
C20A 0.0287(18) 0.0302(19) 0.059(3) 0.0134(18) 0.0170(18) 0.0091(15)
C21A 0.0203(16) 0.0277(18) 0.076(3) 0.0050(19) 0.0174(18) 0.0019(14)
C22A 0.0213(16) 0.035(2) 0.063(3) -0.0094(19) 0.0083(17) -0.0020(14)
C13A 0.0205(15) 0.0356(19) 0.0351(19) 0.0004(15) 0.0029(14) 0.0042(13)
C8A 0.0113(12) 0.0256(16) 0.0322(17) -0.0001(13) 0.0048(12) 0.0023(11)
C15B 0.0248(16) 0.042(2) 0.0260(17) 0.0078(15) 0.0018(13) 0.0003(14)
C41S 0.0288(18) 0.036(2) 0.052(2) -0.0032(18) 0.0113(17) -0.0022(15)
C18B 0.0311(17) 0.041(2) 0.0168(15) 0.0011(14) 0.0025(13) 0.0037(15)
C23B 0.047(2) 0.042(2) 0.036(2) -0.0004(17) -0.0008(18) 0.0009(18)
C19B 0.0334(19) 0.057(3) 0.0325(19) 0.0014(18) 0.0121(16) 0.0063(18)
C22B 0.078(3) 0.043(3) 0.035(2) -0.0044(19) 0.004(2) -0.012(2)
C20B 0.033(2) 0.087(4) 0.034(2) 0.007(2) 0.0162(17) -0.002(2)
C21B 0.067(3) 0.067(3) 0.028(2) 0.001(2) 0.019(2) -0.026(3)

loop_
_atom_type_symbol
_atom_type_description
_atom_type_scat_dispersion_real
_atom_type_scat_dispersion_imag
_atom_type_scat_source
C C 0.0033 0.0016 'International Tables Vol C Tables 4.2.6.8 and 6.1.1.4'
H H 0.0000 0.0000 'International Tables Vol C Tables 4.2.6.8 and 6.1.1.4'
Cl Cl 0.1484 0.1585 'International Tables Vol C Tables 4.2.6.8 and 6.1.1.4'
Ir Ir -1.4442 7.9887 'International Tables Vol C Tables 4.2.6.8 and 6.1.1.4'
N N 0.0061 0.0033 'International Tables Vol C Tables 4.2.6.8 and 6.1.1.4'
O O 0.0106 0.0060 'International Tables Vol C Tables 4.2.6.8 and 6.1.1.4'
Se Se -0.0929 2.2259 'International Tables Vol C Tables 4.2.6.8 and 6.1.1.4'

loop_
_geom_angle_atom_site_label_1
_geom_angle_atom_site_label_2
_geom_angle_atom_site_label_3
_geom_angle
_geom_angle_site_symmetry_1
_geom_angle_site_symmetry_3
Se1B Ir1B Se1A 82.345(10) . .
C9B Ir1B Se1B 161.48(9) . .
C9B Ir1B Se1A 95.95(9) . .
O1B Ir1B Se1B 82.86(6) . .
O1B Ir1B Se1A 93.76(6) . .
O1B Ir1B C9B 115.66(10) . .
O1B Ir1B C7B 102.59(11) . .
O1B Ir1B C10B 154.12(10) . .
O1B Ir1B C6B 140.30(11) . .
O1B Ir1B C8B 91.33(10) . .
C7B Ir1B Se1B 112.42(9) . .
C7B Ir1B Se1A 159.01(9) . .
C7B Ir1B C9B 65.20(13) . .
C7B Ir1B C8B 38.94(13) . .
C10B Ir1B Se1B 122.56(9) . .
C10B Ir1B Se1A 94.46(9) . .
C10B Ir1B C9B 38.99(12) . .
C10B Ir1B C7B 65.23(12) . .
C10B Ir1B C6B 38.43(13) . .
C10B Ir1B C8B 64.61(12) . .
C6B Ir1B Se1B 101.23(9) . .
C6B Ir1B Se1A 125.94(9) . .
C6B Ir1B C9B 64.82(13) . .
C6B Ir1B C7B 39.07(13) . .
C6B Ir1B C8B 64.69(13) . .
C8B Ir1B Se1B 148.65(10) . .
C8B Ir1B Se1A 128.89(10) . .
C8B Ir1B C9B 38.27(12) . .
Se1A Ir1A Se1B 82.773(10) . .
O1A Ir1A Se1B 91.39(6) . .
O1A Ir1A Se1A 83.09(6) . .
O1A Ir1A C7A 147.57(10) . .
O1A Ir1A C9A 111.56(10) . .
O1A Ir1A C10A 92.73(10) . .
O1A Ir1A C6A 108.84(10) . .
O1A Ir1A C8A 150.91(11) . .
C7A Ir1A Se1B 93.41(8) . .
C7A Ir1A Se1A 129.33(8) . .
C7A Ir1A C9A 65.24(12) . .
C7A Ir1A C10A 64.44(12) . .
C7A Ir1A C6A 39.12(11) . .
C9A Ir1A Se1B 156.73(9) . .
C9A Ir1A Se1A 103.16(9) . .
C9A Ir1A C10A 38.33(13) . .
C9A Ir1A C6A 65.26(12) . .
C10A Ir1A Se1B 141.44(9) . .
C10A Ir1A Se1A 135.78(9) . .
C6A Ir1A Se1B 104.57(8) . .
C6A Ir1A Se1A 165.51(8) . .
C6A Ir1A C10A 38.49(12) . .
C8A Ir1A Se1B 117.70(9) . .
C8A Ir1A Se1A 100.00(9) . .
C8A Ir1A C7A 38.77(12) . .
C8A Ir1A C9A 39.42(12) . .
C8A Ir1A C10A 64.78(12) . .
C8A Ir1A C6A 65.56(12) . .
Ir1B Se1B Ir1A 97.263(11) . .
C3B Se1B Ir1B 93.92(9) . .
C3B Se1B Ir1A 100.49(9) . .
Ir1A Se1A Ir1B 97.139(11) . .
C3A Se1A Ir1B 99.05(10) . .
C3A Se1A Ir1A 93.79(9) . .
C2A O1A Ir1A 120.58(19) . .
C10B C9B Ir1B 69.34(17) . .
C10B C9B C14B 126.5(3) . .
C8B C9B Ir1B 70.78(17) . .
C8B C9B C10B 107.2(3) . .
C8B C9B C14B 126.4(3) . .
C14B C9B Ir1B 125.0(2) . .
C6A C7A Ir1A 71.29(16) . .
C6A C7A C12A 125.9(3) . .
C12A C7A Ir1A 126.1(2) . .
C8A C7A Ir1A 70.25(16) . .
C8A C7A C6A 108.9(3) . .
C8A C7A C12A 125.3(3) . .
O1B C2B C3B 123.2(3) . .
O1B C2B C1B 118.5(3) . .
C3B C2B C1B 118.3(3) . .
N1A C1A C17A 120.1(3) . .
N1A C1A C2A 119.1(3) . .
C2A C1A C17A 120.7(3) . .
C2B O1B Ir1B 120.60(18) . .
C5B C4B C3B 119.0(3) . .
C10A C9A Ir1A 71.62(18) . .
C10A C9A C14A 127.9(3) . .
C10A C9A C8A 107.0(3) . .
C14A C9A Ir1A 127.3(2) . .
C8A C9A Ir1A 69.13(17) . .
C8A C9A C14A 125.0(3) . .
C2B C3B Se1B 116.4(2) . .
C4B C3B Se1B 122.7(2) . .
C4B C3B C2B 120.9(3) . .
C1B N1B C5B 122.2(3) . .
C1B N1B C16B 120.3(3) . .
C5B N1B C16B 117.5(3) . .
C9A C10A Ir1A 70.06(17) . .
C9A C10A C6A 109.3(3) . .
C9A C10A C15A 125.9(3) . .
C6A C10A Ir1A 70.03(16) . .
C6A C10A C15A 124.7(3) . .
C15A C10A Ir1A 124.5(2) . .
C2B C1B C17B 120.8(3) . .
N1B C1B C2B 119.0(3) . .
N1B C1B C17B 120.2(3) . .
C7A C6A Ir1A 69.59(16) . .
C7A C6A C11A 127.8(3) . .
C10A C6A Ir1A 71.48(17) . .
C10A C6A C7A 106.7(3) . .
C10A C6A C11A 125.4(3) . .
C11A C6A Ir1A 126.9(2) . .
N1A C5A C4A 120.1(3) . .
C12B C7B Ir1B 129.1(2) . .
C6B C7B Ir1B 70.19(18) . .
C6B C7B C12B 127.1(3) . .
C6B C7B C8B 106.6(3) . .
C8B C7B Ir1B 70.97(18) . .
C8B C7B C12B 125.9(3) . .
C4A C3A Se1A 122.3(2) . .
C4A C3A C2A 120.9(3) . .
C2A C3A Se1A 116.2(2) . .
N1B C5B C4B 120.4(3) . .
C9B C10B Ir1B 71.66(17) . .
C9B C10B C15B 124.6(3) . .
C6B C10B Ir1B 71.15(18) . .
C6B C10B C9B 108.6(3) . .
C6B C10B C15B 126.5(3) . .
C15B C10B Ir1B 127.8(2) . .
C1A N1A C16A 120.7(3) . .
C5A N1A C1A 122.7(3) . .
C5A N1A C16A 116.6(3) . .
C7B C6B Ir1B 70.74(19) . .
C7B C6B C11B 125.1(3) . .
C10B C6B Ir1B 70.42(18) . .
C10B C6B C7B 108.6(3) . .
C10B C6B C11B 126.3(3) . .
C11B C6B Ir1B 125.7(2) . .
C9B C8B Ir1B 70.95(17) . .
C9B C8B C7B 109.0(3) . .
C9B C8B C13B 126.6(3) . .
C7B C8B Ir1B 70.09(17) . .
C7B C8B C13B 124.4(3) . .
C13B C8B Ir1B 123.1(2) . .
C5A C4A C3A 119.3(3) . .
C19A C18A C23A 119.6(3) . .
C19A C18A C16A 119.3(3) . .
C23A C18A C16A 120.9(3) . .
C18A C19A C20A 120.1(4) . .
C18A C23A C22A 120.0(4) . .
O1A C2A C1A 118.6(3) . .
O1A C2A C3A 123.6(3) . .
C3A C2A C1A 117.8(3) . .
N1B C16B C18B 113.1(3) . .
N1A C16A C18A 114.0(3) . .
C21A C20A C19A 119.9(4) . .
C20A C21A C22A 120.5(4) . .
C21A C22A C23A 119.9(4) . .
C7A C8A Ir1A 70.98(17) . .
C7A C8A C9A 108.1(3) . .
C7A C8A C13A 126.8(3) . .
C9A C8A Ir1A 71.45(17) . .
C9A C8A C13A 125.0(3) . .
C13A C8A Ir1A 127.3(2) . .
Cl5 C41S Cl6 110.5(2) . .
C23B C18B C16B 121.8(3) . .
C23B C18B C19B 118.9(4) . .
C19B C18B C16B 119.1(3) . .
C22B C23B C18B 121.5(4) . .
C18B C19B C20B 119.1(4) . .
C21B C22B C23B 119.7(5) . .
C21B C20B C19B 120.5(4) . .
C22B C21B C20B 120.2(4) . .

loop_
_geom_bond_atom_site_label_1
_geom_bond_atom_site_label_2
_geom_bond_distance
_geom_bond_site_symmetry_2
Ir1B Se1B 2.4814(3) .
Ir1B Se1A 2.5215(3) .
Ir1B C9B 2.182(3) .
Ir1B O1B 2.088(2) .
Ir1B C7B 2.168(3) .
Ir1B C10B 2.151(3) .
Ir1B C6B 2.160(3) .
Ir1B C8B 2.179(3) .
Ir1A Se1B 2.5086(3) .
Ir1A Se1A 2.4731(3) .
Ir1A O1A 2.103(2) .
Ir1A C7A 2.155(3) .
Ir1A C9A 2.177(3) .
Ir1A C10A 2.198(3) .
Ir1A C6A 2.178(3) .
Ir1A C8A 2.146(3) .
Se1B C3B 1.912(3) .
Se1A C3A 1.912(3) .
Cl6 C41S 1.767(4) .
Cl5 C41S 1.748(4) .
O1A C2A 1.309(3) .
C9B C10B 1.446(5) .
C9B C8B 1.430(5) .
C9B C14B 1.490(5) .
C7A C6A 1.451(4) .
C7A C12A 1.499(4) .
C7A C8A 1.428(5) .
C2B O1B 1.312(3) .
C2B C3B 1.406(4) .
C2B C1B 1.410(4) .
C1A N1A 1.358(4) .
C1A C17A 1.498(4) .
C1A C2A 1.411(4) .
C4B C3B 1.382(4) .
C4B C5B 1.378(4) .
C9A C10A 1.436(5) .
C9A C14A 1.496(5) .
C9A C8A 1.458(4) .
N1B C1B 1.362(4) .
N1B C5B 1.362(4) .
N1B C16B 1.478(4) .
C10A C6A 1.443(5) .
C10A C15A 1.499(5) .
C1B C17B 1.496(4) .
C6A C11A 1.493(5) .
C5A N1A 1.351(4) .
C5A C4A 1.374(5) .
C7B C12B 1.500(5) .
C7B C6B 1.447(5) .
C7B C8B 1.449(5) .
C3A C4A 1.380(4) .
C3A C2A 1.406(4) .
C10B C6B 1.419(5) .
C10B C15B 1.496(4) .
N1A C16A 1.494(4) .
C11B C6B 1.501(5) .
C8B C13B 1.496(5) .
C18A C19A 1.385(5) .
C18A C23A 1.393(5) .
C18A C16A 1.509(5) .
C19A C20A 1.400(5) .
C23A C22A 1.393(5) .
C16B C18B 1.520(5) .
C20A C21A 1.376(6) .
C21A C22A 1.384(6) .
C13A C8A 1.489(5) .
C18B C23B 1.386(6) .
C18B C19B 1.388(5) .
C23B C22B 1.382(6) .
C19B C20B 1.405(6) .
C22B C21B 1.363(7) .
C20B C21B 1.380(7) .
